data_7720070
loop_
_publ_author_name
'Li, Xin-Feng'
'Wang, Hao'
'Chen, Du-Yong'
'Liu, Qiang'
'Xiao, Jingyi'
'Wen, Wen'
'Jiang, Wen-Jing'
'Zhao, Liang'
'Meng, Yin-Shan'
'Liu, Tao'

_publ_section_title
;
 Modulating multi-channel bistability in cyanide-bridged
 {Fe<sub>2</sub>Fe} spin-crossover coordination polymers.
;
_journal_issue 6
_journal_name_full 'Dalton transactions (Cambridge, England : 2003)'
_journal_page_first 2702
_journal_page_last 2708
_journal_paper_doi 10.1039/d5dt02923f
_journal_volume 55
_journal_year 2026
_chemical_formula_moiety 'C23 H19 B Fe1.5 N10 O S'
_chemical_formula_sum 'C23 H19 B Fe1.5 N10 O S'
_chemical_formula_weight 578.13
_space_group_crystal_system orthorhombic
_space_group_IT_number 60
_space_group_name_Hall '-P 2n 2ab'
_space_group_name_H-M_alt 'P b c n'
_atom_sites_solution_hydrogens geom
_audit_creation_date 2025-09-29
_audit_creation_method
;
Olex2 1.5
(compiled 2025.03.04 svn.red2d20d0 for OlexSys, GUI svn.r7188)
;
_audit_update_record
;
2025-09-29 deposited with the CCDC.	2026-01-19 downloaded from the CCDC.
;
_cell_angle_alpha 90
_cell_angle_beta 90
_cell_angle_gamma 90
_cell_formula_units_Z 8
_cell_length_a 24.8845(9)
_cell_length_b 15.0561(5)
_cell_length_c 13.7220(5)
_cell_measurement_reflns_used 9959
_cell_measurement_temperature 300
_cell_measurement_theta_max 23.57
_cell_measurement_theta_min 2.71
_cell_volume 5141.1(3)
_computing_cell_refinement 'SAINT V8.40A (Bruker, 2019)'
_computing_data_reduction 'SAINT V8.40A (Bruker, 2019)'
_computing_molecular_graphics 'Olex2 1.5 (Dolomanov et al., 2009)'
_computing_publication_material 'Olex2 1.5 (Dolomanov et al., 2009)'
_computing_structure_refinement 'SHELXL 2018/3 (Sheldrick, 2015)'
_computing_structure_solution 'ShelXT (Sheldrick, 2015)'
_diffrn_ambient_temperature 300
_diffrn_measured_fraction_theta_full 0.997
_diffrn_measured_fraction_theta_max 0.997
_diffrn_measurement_device_type 'CCD area detector'
_diffrn_measurement_method 'phi and omega scans'
_diffrn_radiation_type MoK\a
_diffrn_radiation_wavelength 0.71073
_diffrn_reflns_av_R_equivalents 0.1089
_diffrn_reflns_av_unetI/netI 0.0393
_diffrn_reflns_Laue_measured_fraction_full 0.997
_diffrn_reflns_Laue_measured_fraction_max 0.997
_diffrn_reflns_limit_h_max 32
_diffrn_reflns_limit_h_min -32
_diffrn_reflns_limit_k_max 19
_diffrn_reflns_limit_k_min -19
_diffrn_reflns_limit_l_max 17
_diffrn_reflns_limit_l_min -17
_diffrn_reflns_number 109575
_diffrn_reflns_point_group_measured_fraction_full 0.997
_diffrn_reflns_point_group_measured_fraction_max 0.997
_diffrn_reflns_theta_full 25.242
_diffrn_reflns_theta_max 27.515
_diffrn_reflns_theta_min 2.168
_exptl_absorpt_coefficient_mu 0.977
_exptl_absorpt_correction_T_max 0.7456
_exptl_absorpt_correction_T_min 0.6961
_exptl_absorpt_correction_type none
_exptl_absorpt_process_details
;
SADABS-2016/2 (Bruker,2016/2) was used for absorption correction.
wR2(int) was 0.1292 before and 0.0715 after correction.
The Ratio of minimum to maximum transmission is 0.9336.
The \l/2 correction factor is Not present.
;
_exptl_crystal_colour 'clear dark black'
_exptl_crystal_colour_lustre clear
_exptl_crystal_colour_modifier dark
_exptl_crystal_colour_primary black
_exptl_crystal_density_diffrn 1.494
_exptl_crystal_description block
_exptl_crystal_F_000 2360
_exptl_crystal_size_max 0.2
_exptl_crystal_size_mid 0.1
_exptl_crystal_size_min 0.05
_refine_diff_density_max 1.265
_refine_diff_density_min -0.373
_refine_diff_density_rms 0.077
_refine_ls_extinction_method none
_refine_ls_goodness_of_fit_ref 1.106
_refine_ls_hydrogen_treatment constr
_refine_ls_matrix_type full
_refine_ls_number_parameters 341
_refine_ls_number_reflns 5896
_refine_ls_number_restraints 0
_refine_ls_restrained_S_all 1.106
_refine_ls_R_factor_all 0.0842
_refine_ls_R_factor_gt 0.0532
_refine_ls_shift/su_max 0.001
_refine_ls_shift/su_mean 0.000
_refine_ls_structure_factor_coef Fsqd
_refine_ls_weighting_details 'w=1/[\s^2^(Fo^2^)+(0.0345P)^2^+12.8551P] where P=(Fo^2^+2Fc^2^)/3'
_refine_ls_weighting_scheme calc
_refine_ls_wR_factor_gt 0.1290
_refine_ls_wR_factor_ref 0.1445
_reflns_Friedel_coverage 0.000
_reflns_number_gt 3949
_reflns_number_total 5896
_reflns_threshold_expression 'I > 2\s(I)'
_cod_data_source_file d5dt02923f2.cif
_cod_data_source_block 2-300K
_cod_original_formula_sum 'C23 H19 B Fe1.50 N10 O S'
_cod_database_code 7720070
_shelx_shelxl_version_number 2018/3
_shelx_space_group_comment
;
The symmetry employed for this shelxl refinement is uniquely defined
by the following loop, which should always be used as a source of
symmetry information in preference to the above space-group names.
They are only intended as comments.
;
_shelx_estimated_absorpt_t_max 0.953
_shelx_estimated_absorpt_t_min 0.829
_olex2_refinement_description
;
1. Fixed Uiso
 At 1.2 times of:
  All B(H) groups, All C(H) groups
 At 1.5 times of:
  All C(H,H,H) groups
2.a Ternary CH refined with riding coordinates:
 B012(H012)
2.b Aromatic/amide H refined with riding coordinates:
 C00H(H00H), C00K(H00K), C00L(H00L), C00N(H00N), C00Q(H00Q), C00R(H00R),
 C00S(H00S), C00T(H00T), C00U(H00U), C00V(H00V), C00W(H00W), C00X(H00X),
 C00Y(H00Y), C00Z(H00Z), C010(H010)
2.c Idealised Me refined as rotating group:
 C011(H01A,H01B,H01C)
;
_olex2_submission_special_instructions 'No special instructions were received'

loop_
_space_group_symop_operation_xyz
'x, y, z'
'-x+1/2, -y+1/2, z+1/2'
'-x, y, -z+1/2'
'x+1/2, -y+1/2, -z'
'-x, -y, -z'
'x-1/2, y-1/2, -z-1/2'
'x, -y, z-1/2'
'-x-1/2, y-1/2, z'

loop_
_atom_site_label
_atom_site_type_symbol
_atom_site_fract_x
_atom_site_fract_y
_atom_site_fract_z
_atom_site_U_iso_or_equiv
_atom_site_adp_type
_atom_site_occupancy
_atom_site_site_symmetry_order
_atom_site_calc_flag
_atom_site_refinement_flags_posn
_atom_site_refinement_flags_adp
_atom_site_refinement_flags_occupancy
_atom_site_disorder_assembly
_atom_site_disorder_group
Fe01 Fe 0.500000 0.500000 0.500000 0.03045(18) Uani 1 2 d S . P . .
Fe02 Fe 0.34947(2) 0.44755(3) 0.75074(4) 0.03265(15) Uani 1 1 d . . . . .
S003 S 0.42819(5) 0.97430(8) 0.41084(10) 0.0570(3) Uani 1 1 d . . . . .
N004 N 0.31873(14) 0.5682(2) 0.7588(2) 0.0401(7) Uani 1 1 d . . . . .
N005 N 0.48575(13) 0.6448(2) 0.5096(2) 0.0400(8) Uani 1 1 d . . . . .
N006 N 0.28845(12) 0.4167(2) 0.6646(2) 0.0392(8) Uani 1 1 d . . . . .
N007 N 0.30549(13) 0.4151(2) 0.8653(2) 0.0406(8) Uani 1 1 d . . . . .
N008 N 0.23784(13) 0.4396(2) 0.6906(3) 0.0427(8) Uani 1 1 d . . . . .
N009 N 0.26440(14) 0.5780(2) 0.7732(3) 0.0442(8) Uani 1 1 d . . . . .
N00A N 0.43165(13) 0.4827(2) 0.5910(3) 0.0428(8) Uani 1 1 d . . . . .
N00B N 0.44536(13) 0.5020(2) 0.8776(3) 0.0438(8) Uani 1 1 d . . . . .
N00C N 0.25317(14) 0.4407(2) 0.8690(2) 0.0439(8) Uani 1 1 d . . . . .
O00D O 0.40843(18) 1.1504(3) 0.3267(3) 0.0848(12) Uani 1 1 d . . . . .
C00E C 0.40946(16) 0.4817(3) 0.8311(3) 0.0380(9) Uani 1 1 d . . . . .
C00F C 0.39813(15) 0.4725(3) 0.6469(3) 0.0370(8) Uani 1 1 d . . . . .
C00G C 0.37645(16) 0.3273(3) 0.7429(3) 0.0428(9) Uani 1 1 d . . . . .
C00H C 0.43331(17) 0.9723(3) 0.5961(4) 0.0464(10) Uani 1 1 d . . . . .
H00H H 0.437257 0.953404 0.660169 0.056 Uiso 1 1 calc R U . . .
N00I N 0.39145(19) 0.2563(3) 0.7348(3) 0.0673(12) Uani 1 1 d . . . . .
C00J C 0.45484(17) 0.8242(3) 0.5153(3) 0.0453(10) Uani 1 1 d . . . . .
C00K C 0.47328(19) 0.6853(3) 0.5931(3) 0.0524(11) Uani 1 1 d . . . . .
H00K H 0.474989 0.652156 0.650166 0.063 Uiso 1 1 calc R U . . .
C00L C 0.48309(18) 0.6937(3) 0.4283(3) 0.0495(11) Uani 1 1 d . . . . .
H00L H 0.491573 0.666822 0.369253 0.059 Uiso 1 1 calc R U . . .
C00M C 0.43978(17) 0.9178(3) 0.5180(4) 0.0507(11) Uani 1 1 d . . . . .
C00N C 0.46838(19) 0.7819(3) 0.4279(3) 0.0526(11) Uani 1 1 d . . . . .
H00N H 0.467454 0.813345 0.369567 0.063 Uiso 1 1 calc R U . . .
C00O C 0.40550(19) 1.1520(3) 0.4151(4) 0.0578(12) Uani 1 1 d . . . . .
C00P C 0.41625(17) 1.0724(3) 0.4730(4) 0.0503(11) Uani 1 1 d . . . . .
C00Q C 0.3162(2) 0.3739(3) 0.9487(3) 0.0537(11) Uani 1 1 d . . . . .
H00Q H 0.349286 0.349680 0.965550 0.064 Uiso 1 1 calc R U . . .
C00R C 0.2522(2) 0.6651(3) 0.7775(3) 0.0554(12) Uani 1 1 d . . . . .
H00R H 0.218010 0.688816 0.786625 0.066 Uiso 1 1 calc R U . . .
C00S C 0.45803(19) 0.7731(3) 0.6003(4) 0.0541(11) Uani 1 1 d . . . . .
H00S H 0.450014 0.797997 0.660577 0.065 Uiso 1 1 calc R U . . .
C00T C 0.28520(19) 0.3758(3) 0.5784(3) 0.0523(11) Uani 1 1 d . . . . .
H00T H 0.314378 0.353850 0.543554 0.063 Uiso 1 1 calc R U . . .
C00U C 0.20397(19) 0.4124(3) 0.6216(4) 0.0587(13) Uani 1 1 d . . . . .
H00U H 0.166906 0.420257 0.622752 0.070 Uiso 1 1 calc R U . . .
C00V C 0.2709(2) 0.3725(3) 1.0066(3) 0.0602(13) Uani 1 1 d . . . . .
H00V H 0.267597 0.347257 1.068192 0.072 Uiso 1 1 calc R U . . .
C00W C 0.2325(2) 0.4151(3) 0.9558(3) 0.0552(12) Uani 1 1 d . . . . .
H00W H 0.197494 0.425216 0.976839 0.066 Uiso 1 1 calc R U . . .
C00X C 0.3390(2) 0.6511(3) 0.7548(3) 0.0509(11) Uani 1 1 d . . . . .
H00X H 0.375042 0.664911 0.745562 0.061 Uiso 1 1 calc R U . . .
C00Y C 0.2983(2) 0.7124(3) 0.7663(4) 0.0632(14) Uani 1 1 d . . . . .
H00Y H 0.301715 0.773949 0.766331 0.076 Uiso 1 1 calc R U . . .
C00Z C 0.2322(2) 0.3708(3) 0.5484(4) 0.0640(14) Uani 1 1 d . . . . .
H00Z H 0.218708 0.345213 0.491725 0.077 Uiso 1 1 calc R U . . .
C010 C 0.41985(18) 1.0615(3) 0.5702(4) 0.0586(13) Uani 1 1 d . . . . .
H010 H 0.414242 1.106788 0.615187 0.070 Uiso 1 1 calc R U . . .
C011 C 0.3896(2) 1.2341(3) 0.4700(4) 0.0685(15) Uani 1 1 d . . . . .
H01A H 0.401694 1.285681 0.435121 0.103 Uiso 1 1 calc R U . . .
H01B H 0.405699 1.233217 0.533535 0.103 Uiso 1 1 calc R U . . .
H01C H 0.351188 1.236072 0.476352 0.103 Uiso 1 1 calc R U . . .
B012 B 0.22973(19) 0.4947(4) 0.7838(4) 0.0485(12) Uani 1 1 d . . . . .
H012 H 0.191812 0.509379 0.794422 0.058 Uiso 1 1 calc R U . . .

loop_
_atom_site_aniso_label
_atom_site_aniso_U_11
_atom_site_aniso_U_22
_atom_site_aniso_U_33
_atom_site_aniso_U_23
_atom_site_aniso_U_13
_atom_site_aniso_U_12
Fe01 0.0250(3) 0.0325(4) 0.0338(4) 0.0022(3) 0.0018(3) 0.0014(3)
Fe02 0.0277(3) 0.0350(3) 0.0352(3) 0.0007(2) 0.0017(2) -0.0005(2)
S003 0.0558(7) 0.0437(6) 0.0714(8) -0.0001(6) -0.0012(6) 0.0099(5)
N004 0.0449(19) 0.0364(17) 0.0389(18) 0.0010(15) 0.0009(15) -0.0066(14)
N005 0.0400(19) 0.0334(17) 0.047(2) -0.0008(15) 0.0017(15) 0.0000(14)
N006 0.0298(17) 0.0420(19) 0.0457(19) -0.0034(15) -0.0029(14) 0.0019(14)
N007 0.0360(18) 0.0437(19) 0.0420(19) 0.0045(15) 0.0036(15) -0.0029(15)
N008 0.0279(17) 0.048(2) 0.053(2) -0.0003(16) -0.0012(15) -0.0018(14)
N009 0.0408(19) 0.0428(19) 0.049(2) -0.0004(15) 0.0048(15) 0.0121(15)
N00A 0.0350(17) 0.046(2) 0.048(2) 0.0012(16) 0.0086(16) -0.0021(15)
N00B 0.0384(18) 0.0474(19) 0.046(2) 0.0006(16) -0.0066(16) -0.0040(16)
N00C 0.0358(18) 0.050(2) 0.046(2) -0.0002(16) 0.0089(16) -0.0048(15)
O00D 0.114(3) 0.064(2) 0.076(3) 0.011(2) 0.008(3) 0.022(2)
C00E 0.035(2) 0.041(2) 0.038(2) 0.0015(17) 0.0024(17) -0.0013(17)
C00F 0.0307(19) 0.039(2) 0.041(2) 0.0011(17) -0.0006(17) 0.0025(16)
C00G 0.042(2) 0.041(2) 0.046(2) 0.003(2) -0.0013(19) 0.0006(17)
C00H 0.046(2) 0.034(2) 0.060(3) -0.0027(19) -0.002(2) 0.0003(18)
N00I 0.083(3) 0.046(2) 0.073(3) -0.003(2) -0.015(2) 0.017(2)
C00J 0.037(2) 0.037(2) 0.062(3) -0.003(2) 0.000(2) -0.0019(17)
C00K 0.066(3) 0.043(2) 0.049(3) -0.002(2) 0.009(2) -0.001(2)
C00L 0.060(3) 0.037(2) 0.051(3) 0.0008(19) 0.001(2) -0.0003(19)
C00M 0.033(2) 0.043(2) 0.076(3) -0.001(2) -0.001(2) 0.0006(18)
C00N 0.061(3) 0.040(2) 0.057(3) 0.007(2) -0.006(2) -0.002(2)
C00O 0.046(3) 0.047(3) 0.081(4) 0.001(3) -0.001(3) 0.005(2)
C00P 0.035(2) 0.038(2) 0.077(3) -0.002(2) 0.002(2) 0.0025(18)
C00Q 0.055(3) 0.057(3) 0.049(3) 0.012(2) -0.001(2) -0.001(2)
C00R 0.070(3) 0.046(2) 0.050(3) 0.001(2) 0.003(2) 0.019(2)
C00S 0.062(3) 0.045(2) 0.056(3) -0.006(2) 0.005(2) 0.004(2)
C00T 0.059(3) 0.050(3) 0.047(3) -0.010(2) -0.009(2) 0.006(2)
C00U 0.047(3) 0.061(3) 0.068(3) 0.007(3) -0.022(2) -0.008(2)
C00V 0.069(3) 0.066(3) 0.045(3) 0.009(2) 0.015(2) -0.008(3)
C00W 0.055(3) 0.057(3) 0.054(3) 0.000(2) 0.023(2) -0.010(2)
C00X 0.063(3) 0.041(2) 0.048(2) 0.005(2) -0.001(2) -0.008(2)
C00Y 0.095(4) 0.034(2) 0.061(3) 0.000(2) -0.005(3) 0.009(2)
C00Z 0.070(3) 0.060(3) 0.063(3) -0.006(3) -0.026(3) -0.007(3)
C010 0.045(3) 0.047(3) 0.084(4) -0.008(2) -0.005(2) 0.001(2)
C011 0.064(3) 0.045(3) 0.097(4) -0.002(3) -0.003(3) 0.009(2)
B012 0.028(2) 0.055(3) 0.062(3) 0.002(3) 0.007(2) 0.003(2)

loop_
_atom_type_symbol
_atom_type_description
_atom_type_scat_dispersion_real
_atom_type_scat_dispersion_imag
_atom_type_scat_source
C C 0.0033 0.0016 'International Tables Vol C Tables 4.2.6.8 and 6.1.1.4'
H H 0.0000 0.0000 'International Tables Vol C Tables 4.2.6.8 and 6.1.1.4'
B B 0.0013 0.0007 'International Tables Vol C Tables 4.2.6.8 and 6.1.1.4'
Fe Fe 0.3463 0.8444 'International Tables Vol C Tables 4.2.6.8 and 6.1.1.4'
N N 0.0061 0.0033 'International Tables Vol C Tables 4.2.6.8 and 6.1.1.4'
O O 0.0106 0.0060 'International Tables Vol C Tables 4.2.6.8 and 6.1.1.4'
S S 0.1246 0.1234 'International Tables Vol C Tables 4.2.6.8 and 6.1.1.4'

loop_
_geom_angle_atom_site_label_1
_geom_angle_atom_site_label_2
_geom_angle_atom_site_label_3
_geom_angle
_geom_angle_site_symmetry_1
_geom_angle_site_symmetry_3
_geom_angle_publ_flag
N005 Fe01 N005 180.0 5_666 . ?
N00A Fe01 N005 92.42(13) . 5_666 ?
N00A Fe01 N005 92.42(12) 5_666 . ?
N00A Fe01 N005 87.58(12) . . ?
N00A Fe01 N005 87.58(12) 5_666 5_666 ?
N00A Fe01 N00A 180.00(15) . 5_666 ?
N00A Fe01 N00B 92.80(13) . 3_656 ?
N00A Fe01 N00B 87.20(13) . 7_565 ?
N00A Fe01 N00B 92.80(13) 5_666 7_565 ?
N00A Fe01 N00B 87.20(13) 5_666 3_656 ?
N00B Fe01 N005 87.65(13) 7_565 . ?
N00B Fe01 N005 92.35(13) 3_656 . ?
N00B Fe01 N005 87.66(13) 3_656 5_666 ?
N00B Fe01 N005 92.34(13) 7_565 5_666 ?
N00B Fe01 N00B 180.0 7_565 3_656 ?
N004 Fe02 N006 87.28(14) . . ?
N004 Fe02 N007 88.21(14) . . ?
N007 Fe02 N006 89.55(14) . . ?
C00E Fe02 N004 91.28(15) . . ?
C00E Fe02 N006 177.62(16) . . ?
C00E Fe02 N007 92.30(15) . . ?
C00E Fe02 C00G 90.75(17) . . ?
C00F Fe02 N004 96.13(15) . . ?
C00F Fe02 N006 94.99(15) . . ?
C00F Fe02 N007 173.86(15) . . ?
C00F Fe02 C00E 83.28(17) . . ?
C00F Fe02 C00G 85.53(17) . . ?
C00G Fe02 N004 177.52(16) . . ?
C00G Fe02 N006 90.74(16) . . ?
C00G Fe02 N007 90.28(16) . . ?
C00M S003 C00P 91.7(2) . . ?
N009 N004 Fe02 119.2(2) . . ?
C00X N004 Fe02 134.9(3) . . ?
C00X N004 N009 106.0(3) . . ?
C00K N005 Fe01 122.6(3) . . ?
C00K N005 C00L 116.9(4) . . ?
C00L N005 Fe01 120.0(3) . . ?
N008 N006 Fe02 119.7(3) . . ?
C00T N006 Fe02 133.1(3) . . ?
C00T N006 N008 107.1(3) . . ?
N00C N007 Fe02 119.3(3) . . ?
C00Q N007 Fe02 133.6(3) . . ?
C00Q N007 N00C 107.0(3) . . ?
N006 N008 B012 118.6(3) . . ?
C00U N008 N006 108.8(4) . . ?
C00U N008 B012 132.4(4) . . ?
N004 N009 B012 118.8(3) . . ?
C00R N009 N004 109.4(4) . . ?
C00R N009 B012 131.8(4) . . ?
C00F N00A Fe01 173.7(3) . . ?
C00E N00B Fe01 157.7(3) . 3_656 ?
N007 N00C B012 119.0(3) . . ?
C00W N00C N007 108.5(4) . . ?
C00W N00C B012 132.4(4) . . ?
N00B C00E Fe02 179.1(4) . . ?
N00A C00F Fe02 172.2(4) . . ?
N00I C00G Fe02 177.4(4) . . ?
C00M C00H H00H 123.2 . . ?
C00M C00H C010 113.6(5) . . ?
C010 C00H H00H 123.2 . . ?
C00N C00J C00M 121.5(4) . . ?
C00N C00J C00S 116.8(4) . . ?
C00S C00J C00M 121.6(4) . . ?
N005 C00K H00K 117.8 . . ?
N005 C00K C00S 124.3(4) . . ?
C00S C00K H00K 117.8 . . ?
N005 C00L H00L 118.4 . . ?
N005 C00L C00N 123.2(4) . . ?
C00N C00L H00L 118.4 . . ?
C00H C00M S003 110.8(3) . . ?
C00H C00M C00J 129.3(5) . . ?
C00J C00M S003 119.9(4) . . ?
C00J C00N H00N 120.0 . . ?
C00L C00N C00J 119.9(4) . . ?
C00L C00N H00N 120.0 . . ?
O00D C00O C00P 121.0(5) . . ?
O00D C00O C011 122.2(5) . . ?
C00P C00O C011 116.9(5) . . ?
C00O C00P S003 117.6(4) . . ?
C010 C00P S003 111.9(4) . . ?
C010 C00P C00O 130.5(5) . . ?
N007 C00Q H00Q 125.1 . . ?
N007 C00Q C00V 109.9(4) . . ?
C00V C00Q H00Q 125.1 . . ?
N009 C00R H00R 125.8 . . ?
N009 C00R C00Y 108.3(4) . . ?
C00Y C00R H00R 125.8 . . ?
C00J C00S H00S 120.6 . . ?
C00K C00S C00J 118.9(4) . . ?
C00K C00S H00S 120.6 . . ?
N006 C00T H00T 124.9 . . ?
N006 C00T C00Z 110.3(4) . . ?
C00Z C00T H00T 124.9 . . ?
N008 C00U H00U 125.2 . . ?
N008 C00U C00Z 109.6(4) . . ?
C00Z C00U H00U 125.2 . . ?
C00Q C00V H00V 127.0 . . ?
C00W C00V C00Q 105.9(4) . . ?
C00W C00V H00V 127.0 . . ?
N00C C00W H00W 125.6 . . ?
C00V C00W N00C 108.7(4) . . ?
C00V C00W H00W 125.6 . . ?
N004 C00X H00X 125.0 . . ?
N004 C00X C00Y 109.9(4) . . ?
C00Y C00X H00X 125.0 . . ?
C00R C00Y C00X 106.4(4) . . ?
C00R C00Y H00Y 126.8 . . ?
C00X C00Y H00Y 126.8 . . ?
C00T C00Z H00Z 127.9 . . ?
C00U C00Z C00T 104.1(4) . . ?
C00U C00Z H00Z 127.9 . . ?
C00H C010 H010 124.0 . . ?
C00P C010 C00H 112.1(4) . . ?
C00P C010 H010 124.0 . . ?
C00O C011 H01A 109.5 . . ?
C00O C011 H01B 109.5 . . ?
C00O C011 H01C 109.5 . . ?
H01A C011 H01B 109.5 . . ?
H01A C011 H01C 109.5 . . ?
H01B C011 H01C 109.5 . . ?
N008 B012 N00C 107.3(4) . . ?
N008 B012 H012 111.8 . . ?
N009 B012 N008 106.8(4) . . ?
N009 B012 N00C 106.9(4) . . ?
N009 B012 H012 111.8 . . ?
N00C B012 H012 111.8 . . ?

loop_
_geom_bond_atom_site_label_1
_geom_bond_atom_site_label_2
_geom_bond_distance
_geom_bond_site_symmetry_2
_geom_bond_publ_flag
Fe01 N005 2.213(3) . ?
Fe01 N005 2.213(3) 5_666 ?
Fe01 N00A 2.126(3) 5_666 ?
Fe01 N00A 2.126(3) . ?
Fe01 N00B 2.161(3) 7_565 ?
Fe01 N00B 2.161(3) 3_656 ?
Fe02 N004 1.974(3) . ?
Fe02 N006 1.980(3) . ?
Fe02 N007 1.977(3) . ?
Fe02 C00E 1.926(4) . ?
Fe02 C00F 1.907(4) . ?
Fe02 C00G 1.934(4) . ?
S003 C00M 1.723(5) . ?
S003 C00P 1.731(5) . ?
N004 N009 1.374(5) . ?
N004 C00X 1.347(5) . ?
N005 C00K 1.335(5) . ?
N005 C00L 1.338(5) . ?
N006 N008 1.354(4) . ?
N006 C00T 1.335(5) . ?
N007 N00C 1.359(5) . ?
N007 C00Q 1.329(5) . ?
N008 C00U 1.332(5) . ?
N008 B012 1.538(6) . ?
N009 C00R 1.349(5) . ?
N009 B012 1.529(6) . ?
N00A C00F 1.144(5) . ?
N00B C00E 1.140(5) . ?
N00C C00W 1.353(5) . ?
N00C B012 1.539(6) . ?
O00D C00O 1.216(6) . ?
C00G N00I 1.138(5) . ?
C00H H00H 0.9300 . ?
C00H C00M 1.359(6) . ?
C00H C010 1.429(6) . ?
C00J C00M 1.460(6) . ?
C00J C00N 1.399(6) . ?
C00J C00S 1.399(6) . ?
C00K H00K 0.9300 . ?
C00K C00S 1.379(6) . ?
C00L H00L 0.9300 . ?
C00L C00N 1.378(6) . ?
C00N H00N 0.9300 . ?
C00O C00P 1.463(7) . ?
C00O C011 1.501(7) . ?
C00P C010 1.347(7) . ?
C00Q H00Q 0.9300 . ?
C00Q C00V 1.379(6) . ?
C00R H00R 0.9300 . ?
C00R C00Y 1.360(7) . ?
C00S H00S 0.9300 . ?
C00T H00T 0.9300 . ?
C00T C00Z 1.384(6) . ?
C00U H00U 0.9300 . ?
C00U C00Z 1.376(7) . ?
C00V H00V 0.9300 . ?
C00V C00W 1.346(7) . ?
C00W H00W 0.9300 . ?
C00X H00X 0.9300 . ?
C00X C00Y 1.380(7) . ?
C00Y H00Y 0.9300 . ?
C00Z H00Z 0.9300 . ?
C010 H010 0.9300 . ?
C011 H01A 0.9600 . ?
C011 H01B 0.9600 . ?
C011 H01C 0.9600 . ?
B012 H012 0.9800 . ?

loop_
_geom_torsion_atom_site_label_1
_geom_torsion_atom_site_label_2
_geom_torsion_atom_site_label_3
_geom_torsion_atom_site_label_4
_geom_torsion
_geom_torsion_site_symmetry_1
_geom_torsion_site_symmetry_2
_geom_torsion_site_symmetry_3
_geom_torsion_site_symmetry_4
_geom_torsion_publ_flag
Fe01 N005 C00K C00S -172.1(4) . . . . ?
Fe01 N005 C00L C00N 172.4(3) . . . . ?
Fe02 N004 N009 C00R 179.3(3) . . . . ?
Fe02 N004 N009 B012 0.7(5) . . . . ?
Fe02 N004 C00X C00Y -179.0(3) . . . . ?
Fe02 N006 N008 C00U 179.7(3) . . . . ?
Fe02 N006 N008 B012 3.9(5) . . . . ?
Fe02 N006 C00T C00Z -179.8(3) . . . . ?
Fe02 N007 N00C C00W -176.8(3) . . . . ?
Fe02 N007 N00C B012 -0.2(5) . . . . ?
Fe02 N007 C00Q C00V 176.8(3) . . . . ?
S003 C00P C010 C00H 0.8(5) . . . . ?
N004 N009 C00R C00Y -0.2(5) . . . . ?
N004 N009 B012 N008 -57.9(5) . . . . ?
N004 N009 B012 N00C 56.7(5) . . . . ?
N004 C00X C00Y C00R 0.0(6) . . . . ?
N005 C00K C00S C00J 0.4(7) . . . . ?
N005 C00L C00N C00J -0.6(7) . . . . ?
N006 N008 C00U C00Z -0.1(5) . . . . ?
N006 N008 B012 N009 55.2(5) . . . . ?
N006 N008 B012 N00C -59.2(5) . . . . ?
N006 C00T C00Z C00U 0.8(6) . . . . ?
N007 N00C C00W C00V -0.8(5) . . . . ?
N007 N00C B012 N008 57.0(5) . . . . ?
N007 N00C B012 N009 -57.3(5) . . . . ?
N007 C00Q C00V C00W -0.6(6) . . . . ?
N008 N006 C00T C00Z -0.8(5) . . . . ?
N008 C00U C00Z C00T -0.4(6) . . . . ?
N009 N004 C00X C00Y -0.1(5) . . . . ?
N009 C00R C00Y C00X 0.1(6) . . . . ?
N00C N007 C00Q C00V 0.2(5) . . . . ?
O00D C00O C00P S003 -4.8(7) . . . . ?
O00D C00O C00P C010 173.5(5) . . . . ?
C00K N005 C00L C00N 0.1(7) . . . . ?
C00L N005 C00K C00S 0.1(7) . . . . ?
C00M S003 C00P C00O 177.3(4) . . . . ?
C00M S003 C00P C010 -1.3(4) . . . . ?
C00M C00H C010 C00P 0.2(6) . . . . ?
C00M C00J C00N C00L 179.1(4) . . . . ?
C00M C00J C00S C00K -179.0(4) . . . . ?
C00N C00J C00M S003 10.1(6) . . . . ?
C00N C00J C00M C00H -169.2(4) . . . . ?
C00N C00J C00S C00K -1.0(7) . . . . ?
C00O C00P C010 C00H -177.5(4) . . . . ?
C00P S003 C00M C00H 1.4(4) . . . . ?
C00P S003 C00M C00J -178.0(4) . . . . ?
C00Q N007 N00C C00W 0.4(5) . . . . ?
C00Q N007 N00C B012 177.0(4) . . . . ?
C00Q C00V C00W N00C 0.9(6) . . . . ?
C00R N009 B012 N008 123.9(5) . . . . ?
C00R N009 B012 N00C -121.5(5) . . . . ?
C00S C00J C00M S003 -171.9(3) . . . . ?
C00S C00J C00M C00H 8.8(7) . . . . ?
C00S C00J C00N C00L 1.1(7) . . . . ?
C00T N006 N008 C00U 0.5(5) . . . . ?
C00T N006 N008 B012 -175.2(4) . . . . ?
C00U N008 B012 N009 -119.4(5) . . . . ?
C00U N008 B012 N00C 126.2(5) . . . . ?
C00W N00C B012 N008 -127.3(5) . . . . ?
C00W N00C B012 N009 118.3(5) . . . . ?
C00X N004 N009 C00R 0.2(5) . . . . ?
C00X N004 N009 B012 -178.4(4) . . . . ?
C010 C00H C00M S003 -1.2(5) . . . . ?
C010 C00H C00M C00J 178.2(4) . . . . ?
C011 C00O C00P S003 173.8(4) . . . . ?
C011 C00O C00P C010 -7.9(8) . . . . ?
B012 N008 C00U C00Z 174.9(5) . . . . ?
B012 N009 C00R C00Y 178.1(5) . . . . ?
B012 N00C C00W C00V -176.7(5) . . . . ?
